data_7209348
loop_
_publ_author_name
'Schuster, H.U.'
'Jung, W.'
'Mues, C.'

_publ_section_title
;
 Darstellung und Kristallstruktur des Na2 Ag Sb
;
_journal_name_full
;
Zeitschrift fuer Naturforschung, Teil B. Anorganische Chemie, Organische
 Chemie (33,1978-41,1986)
;
_journal_page_first 354
_journal_page_last 355
_journal_volume 34
_journal_year 1979
_chemical_formula_sum 'Ag Na2 Sb'
_chemical_name_systematic 'Na2 Ag Sb'
_space_group_IT_number 63
_symmetry_space_group_name_Hall '-C 2c 2'
_symmetry_space_group_name_H-M 'C m c m'
_cell_angle_alpha 90
_cell_angle_beta 90
_cell_angle_gamma 90
_cell_formula_units_Z 4
_cell_length_a 9.292
_cell_length_b 7.903
_cell_length_c 5.773
_cell_volume 423.938
_citation_journal_id_ASTM ZNBAD2
_cod_data_source_file silver1-2_444.cif
_cod_data_source_block Ag1Na2Sb1
_cod_original_cell_volume 423.9384
_cod_original_formula_sum 'Ag1 Na2 Sb1'
_cod_database_code 7209348

loop_
_symmetry_equiv_pos_as_xyz
x,y,z
-x,-y,z+1/2
x,-y,-z
-x,y,-z+1/2
-x,-y,-z
x,y,-z-1/2
-x,y,z
x,-y,z-1/2
x+1/2,y+1/2,z
-x+1/2,-y+1/2,z+1/2
x+1/2,-y+1/2,-z
-x+1/2,y+1/2,-z+1/2
-x+1/2,-y+1/2,-z
x+1/2,y+1/2,-z-1/2
-x+1/2,y+1/2,z
x+1/2,-y+1/2,z-1/2

loop_
_atom_site_label
_atom_site_type_symbol
_atom_site_fract_x
_atom_site_fract_y
_atom_site_fract_z
_atom_site_occupancy
_atom_site_U_iso_or_equiv
Na1 Na+1 0.3229 0.3523 0.25 1 0.0
Ag1 Ag+1 0.5 0 0 1 0.0
Sb1 Sb-3 0 0.2127 0.25 1 0.0
